data_8102179
loop_
_publ_author_name
'Jackstell, Ralf'
'Dai, Zhenya'
'Schmidt, Thomas'
'Heller, Detlef'
'Drexler, Hans-Joachim'

_publ_section_title
;
Crystal structures of 1-(2-(dicyclohexylphosphinophenyl)-pyrol-2-
dicyclohexylphosphino-rhodium(I) norborna-2,5-diene tetrafluoroborate 
tetrahydrofuran hemisolvate, [Rh(C~34~H~51~NP~2~)(C~7~H~8~)][BF~4~] &#x00B7; 
0.5C~4~H~8~O, and 1-(2-(dicyclohexylphosphinophenyl)-pyrol-2-dicyclohexyl-
phosphino-rhodium(I) (Z,Z)-cycloocta-1,5-diene tetrafluoroborate, 
[Rh(C~34~H~51~NP~2~)(C~8~H~12~)][BF~4~]
;
_journal_issue 4
_journal_name_full 'Zeitschrift f\"ur Kristallographie - New Crystal Structures'
_journal_page_first 458
_journal_page_last 462
_journal_volume 222
_journal_year 2007
_chemical_formula_structural '[Rh(C34H51NP2)(C7H8)][BF4] &#x00B7; 0.5C4H8O'
_chemical_formula_sum 'C43 H63 B F4 N O0.5 P2 Rh'
_chemical_formula_weight 853.60
_chemical_name_systematic
; 
1-(2-(dicyclohexylphosphinophenyl)pyrol-2-dicyclohexylphosphino-rhodium(I) 
norborna-2,5-diene tetrafluoroborate tetrahydrofuran hemisolvate 
;
_space_group_IT_number 14
_symmetry_cell_setting monoclinic
_symmetry_space_group_name_Hall '-P 2yn'
_symmetry_space_group_name_H-M 'P 1 21/n 1'
_atom_sites_solution_hydrogens geom
_atom_sites_solution_primary direct
_atom_sites_solution_secondary difmap
_audit_creation_method SHELXL-97
_cell_angle_alpha 90.00
_cell_angle_beta 98.76(3)
_cell_angle_gamma 90.00
_cell_formula_units_Z 4
_cell_length_a 10.341(2)
_cell_length_b 16.063(3)
_cell_length_c 27.425(5)
_cell_measurement_reflns_used 5000
_cell_measurement_temperature 200(2)
_cell_measurement_theta_max 20
_cell_measurement_theta_min 4
_cell_volume 4502.4(15)
_computing_cell_refinement STOE-CELL
_computing_data_collection STOE-EXPOSE
_computing_data_reduction STOE-INTEGRATE
_computing_molecular_graphics 'XP (Siemens)'
_computing_publication_material SHELXL-97
_computing_structure_refinement 'SHELXL-97 (Sheldrick, 1997)'
_computing_structure_solution 'SHELXS-97 (Sheldrick, 1997)'
_diffrn_ambient_temperature 200(2)
_diffrn_measured_fraction_theta_full 0.973
_diffrn_measured_fraction_theta_max 0.973
_diffrn_measurement_device_type 'Stoe IPDS I'
_diffrn_measurement_method phi
_diffrn_radiation_monochromator graphite
_diffrn_radiation_source 'fine-focus sealed tube'
_diffrn_radiation_type MoK\a
_diffrn_radiation_wavelength 0.71073
_diffrn_reflns_av_R_equivalents 0.0945
_diffrn_reflns_av_sigmaI/netI 0.1559
_diffrn_reflns_limit_h_max 10
_diffrn_reflns_limit_h_min -10
_diffrn_reflns_limit_k_max 15
_diffrn_reflns_limit_k_min -16
_diffrn_reflns_limit_l_max 8
_diffrn_reflns_limit_l_min -27
_diffrn_reflns_number 11957
_diffrn_reflns_theta_full 21.03
_diffrn_reflns_theta_max 21.03
_diffrn_reflns_theta_min 1.97
_diffrn_standards_interval_time 360
_diffrn_standards_number 50-200
_exptl_absorpt_coefficient_mu 0.497
_exptl_absorpt_correction_type none
_exptl_crystal_colour red
_exptl_crystal_density_diffrn 1.259
_exptl_crystal_density_method 'not measured'
_exptl_crystal_description needle
_exptl_crystal_F_000 1792
_exptl_crystal_size_max 0.4
_exptl_crystal_size_mid 0.1
_exptl_crystal_size_min 0.1
_refine_diff_density_max 0.748
_refine_diff_density_min -1.177
_refine_diff_density_rms 0.096
_refine_ls_extinction_method none
_refine_ls_goodness_of_fit_ref 0.886
_refine_ls_hydrogen_treatment mixed
_refine_ls_matrix_type full
_refine_ls_number_parameters 455
_refine_ls_number_reflns 4730
_refine_ls_number_restraints 64
_refine_ls_restrained_S_all 0.901
_refine_ls_R_factor_all 0.1007
_refine_ls_R_factor_gt 0.0596
_refine_ls_shift/su_max 0.000
_refine_ls_shift/su_mean 0.000
_refine_ls_structure_factor_coef Fsqd
_refine_ls_weighting_details 'calc w=1/[\s^2^(Fo^2^)+(0.0631P)^2^+0.0000P] where P=(Fo^2^+2Fc^2^)/3'
_refine_ls_weighting_scheme calc
_refine_ls_wR_factor_gt 0.1336
_refine_ls_wR_factor_ref 0.1433
_reflns_number_gt 2750
_reflns_number_total 4730
_reflns_threshold_expression >2sigma(I)
_cod_data_source_file 1267-2093.cff
_cod_data_source_block 289
_cod_original_sg_symbol_H-M P12(1)/n1
_cod_original_formula_sum 'C43 H63 B F4 N O0.50 P2 Rh'
_cod_database_code 8102179

loop_
_symmetry_equiv_pos_as_xyz
'x, y, z'
'-x+1/2, y+1/2, -z+1/2'
'-x, -y, -z'
'x-1/2, -y-1/2, z-1/2'

loop_
_atom_site_label
_atom_site_type_symbol
_atom_site_fract_x
_atom_site_fract_y
_atom_site_fract_z
_atom_site_U_iso_or_equiv
_atom_site_adp_type
_atom_site_occupancy
_atom_site_symmetry_multiplicity
_atom_site_Wyckoff_symbol
_atom_site_calc_flag
_atom_site_refinement_flags
_atom_site_disorder_assembly
_atom_site_disorder_group
_atom_site_attached_hydrogens
Rh1 Rh 0.58088(7) 0.04899(4) 0.14634(3) 0.0292(3) Uani 1 4 e d . . . 0
P1 P 0.5107(2) 0.16890(15) 0.18369(9) 0.0315(7) Uani 1 4 e d . . . 0
P2 P 0.3676(2) 0.00595(15) 0.11993(9) 0.0292(7) Uani 1 4 e d . . . 0
N1 N 0.2346(8) 0.1482(5) 0.1802(3) 0.039(2) Uani 1 4 e d . . . 0
C1 C 0.3365(10) 0.1999(6) 0.1728(3) 0.036(3) Uani 1 4 e d . . . 0
C2 C 0.2835(10) 0.2744(6) 0.1535(4) 0.042(3) Uani 1 4 e d . . . 0
H2A H 0.3308 0.3208 0.1430 0.080 Uiso 1 4 e d R . . 0
C3 C 0.1500(11) 0.2679(7) 0.1515(4) 0.054(3) Uani 1 4 e d . . . 0
H3A H 0.0872 0.3108 0.1410 0.080 Uiso 1 4 e d R . . 0
C4 C 0.1207(10) 0.1924(7) 0.1673(4) 0.048(3) Uani 1 4 e d . . . 0
H4A H 0.0347 0.1713 0.1691 0.080 Uiso 1 4 e d R . . 0
C5 C 0.2423(9) 0.0626(7) 0.1993(4) 0.036(3) Uani 1 4 e d . . . 0
C6 C 0.2964(9) -0.0016(6) 0.1767(3) 0.030(2) Uani 1 4 e d . . . 0
C7 C 0.3098(10) -0.0772(6) 0.2020(4) 0.037(3) Uani 1 4 e d . . . 0
H7A H 0.3549 -0.1225 0.1890 0.080 Uiso 1 4 e d R . . 0
C8 C 0.2573(12) -0.0873(8) 0.2453(4) 0.059(3) Uani 1 4 e d . . . 0
H8A H 0.2659 -0.1398 0.2623 0.080 Uiso 1 4 e d R . . 0
C9 C 0.1936(12) -0.0225(9) 0.2642(4) 0.060(4) Uani 1 4 e d . . . 0
H9A H 0.1529 -0.0310 0.2930 0.080 Uiso 1 4 e d R . . 0
C10 C 0.1882(10) 0.0532(8) 0.2424(4) 0.050(3) Uani 1 4 e d . . . 0
H10A H 0.1484 0.0997 0.2564 0.080 Uiso 1 4 e d R . . 0
C11 C 0.7813(9) 0.0558(7) 0.1888(4) 0.045(3) Uani 1 4 e d . . . 0
H11A H 0.8048 0.0904 0.2173 0.080 Uiso 1 4 e d R . . 0
C12 C 0.7830(10) 0.0806(7) 0.1408(4) 0.047(3) Uani 1 4 e d . . . 0
H12A H 0.8078 0.1360 0.1328 0.080 Uiso 1 4 e d R . . 0
C13 C 0.8128(9) 0.0057(7) 0.1107(4) 0.044(3) Uani 1 4 e d . . . 0
H13A H 0.8438 0.0155 0.0800 0.080 Uiso 1 4 e d R . . 0
C14 C 0.6863(10) -0.0435(7) 0.1094(4) 0.048(3) Uani 1 4 e d . . . 0
H14A H 0.6459 -0.0724 0.0804 0.080 Uiso 1 4 e d R . . 0
C15 C 0.6804(10) -0.0720(6) 0.1551(4) 0.051(3) Uani 1 4 e d . . . 0
H15A H 0.6363 -0.1224 0.1618 0.080 Uiso 1 4 e d R . . 0
C16 C 0.8063(9) -0.0407(6) 0.1876(4) 0.047(3) Uani 1 4 e d . . . 0
H16A H 0.8311 -0.0676 0.2188 0.080 Uiso 1 4 e d R . . 0
C17 C 0.9028(9) -0.0457(7) 0.1504(4) 0.045(3) Uani 1 4 e d . . . 0
H17A H 0.9855 -0.0198 0.1618 0.080 Uiso 1 4 e d R . . 0
H17B H 0.9156 -0.1017 0.1398 0.080 Uiso 1 4 e d R . . 0
C21 C 0.5894(10) 0.2645(6) 0.1660(4) 0.043(3) Uani 1 4 e d . . . 0
H21A H 0.5374 0.3096 0.1753 0.080 Uiso 1 4 e d R . . 0
C22 C 0.5762(11) 0.2703(6) 0.1100(3) 0.047(3) Uani 1 4 e d . . . 0
H22A H 0.4853 0.2705 0.0960 0.080 Uiso 1 4 e d R . . 0
H22B H 0.6159 0.2216 0.0984 0.080 Uiso 1 4 e d R . . 0
C23 C 0.6439(17) 0.3458(8) 0.0932(5) 0.099(5) Uani 1 4 e d . . . 0
H23A H 0.5914 0.3933 0.0985 0.080 Uiso 1 4 e d R . . 0
H23B H 0.6454 0.3417 0.0583 0.080 Uiso 1 4 e d R . . 0
C24 C 0.7682(19) 0.3625(11) 0.1180(6) 0.132(7) Uani 1 4 e d . . . 0
H24A H 0.8001 0.4137 0.1062 0.080 Uiso 1 4 e d R . . 0
H24B H 0.8238 0.3182 0.1101 0.080 Uiso 1 4 e d R . . 0
C25 C 0.7757(15) 0.3655(8) 0.1740(5) 0.101(6) Uani 1 4 e d . . . 0
H25A H 0.7228 0.4108 0.1825 0.080 Uiso 1 4 e d R . . 0
H25B H 0.8641 0.3744 0.1897 0.080 Uiso 1 4 e d R . . 0
C26 C 0.7201(13) 0.2832(8) 0.1927(5) 0.084(4) Uani 1 4 e d . . . 0
H26A H 0.7758 0.2384 0.1857 0.080 Uiso 1 4 e d R . . 0
H26B H 0.7197 0.2848 0.2277 0.080 Uiso 1 4 e d R . . 0
C31 C 0.5556(9) 0.1631(5) 0.2521(3) 0.031(3) Uani 1 4 e d . . . 0
H31A H 0.6470 0.1766 0.2593 0.080 Uiso 1 4 e d R . . 0
C32 C 0.4858(10) 0.2274(6) 0.2794(3) 0.043(3) Uani 1 4 e d . . . 0
H32A H 0.3941 0.2145 0.2740 0.080 Uiso 1 4 e d R . . 0
H32B H 0.4971 0.2820 0.2664 0.080 Uiso 1 4 e d R . . 0
C33 C 0.5352(12) 0.2249(6) 0.3353(4) 0.056(3) Uani 1 4 e d . . . 0
H33A H 0.4888 0.2647 0.3523 0.080 Uiso 1 4 e d R . . 0
H33B H 0.6265 0.2390 0.3410 0.080 Uiso 1 4 e d R . . 0
C34 C 0.5202(12) 0.1379(6) 0.3552(4) 0.061(4) Uani 1 4 e d . . . 0
H34A H 0.4286 0.1246 0.3492 0.080 Uiso 1 4 e d R . . 0
H34B H 0.5485 0.1361 0.3902 0.080 Uiso 1 4 e d R . . 0
C35 C 0.5927(12) 0.0737(6) 0.3282(3) 0.053(3) Uani 1 4 e d . . . 0
H35A H 0.5796 0.0194 0.3412 0.080 Uiso 1 4 e d R . . 0
H35B H 0.6847 0.0860 0.3342 0.080 Uiso 1 4 e d R . . 0
C36 C 0.5432(10) 0.0763(6) 0.2725(3) 0.045(3) Uani 1 4 e d . . . 0
H36A H 0.5919 0.0378 0.2556 0.080 Uiso 1 4 e d R . . 0
H36B H 0.4527 0.0606 0.2663 0.080 Uiso 1 4 e d R . . 0
C41 C 0.2698(8) 0.0802(5) 0.0776(3) 0.030(2) Uani 1 4 e d . . . 0
H41A H 0.2660 0.1304 0.0963 0.080 Uiso 1 4 e d R . . 0
C42 C 0.3368(10) 0.1049(5) 0.0340(3) 0.036(3) Uani 1 4 e d . . . 0
H42A H 0.3352 0.0587 0.0117 0.080 Uiso 1 4 e d R . . 0
H42B H 0.4264 0.1190 0.0455 0.080 Uiso 1 4 e d R . . 0
C43 C 0.2651(10) 0.1790(6) 0.0062(4) 0.049(3) Uani 1 4 e d . . . 0
H43A H 0.3057 0.1937 -0.0219 0.080 Uiso 1 4 e d R . . 0
H43B H 0.2712 0.2260 0.0280 0.080 Uiso 1 4 e d R . . 0
C44 C 0.1191(10) 0.1591(6) -0.0101(4) 0.046(3) Uani 1 4 e d . . . 0
H44A H 0.1133 0.1152 -0.0340 0.080 Uiso 1 4 e d R . . 0
H44B H 0.0747 0.2069 -0.0256 0.080 Uiso 1 4 e d R . . 0
C45 C 0.0531(10) 0.1298(6) 0.0327(4) 0.049(3) Uani 1 4 e d . . . 0
H45A H -0.0359 0.1148 0.0207 0.080 Uiso 1 4 e d R . . 0
H45B H 0.0519 0.1754 0.0554 0.080 Uiso 1 4 e d R . . 0
C46 C 0.1244(8) 0.0562(6) 0.0604(3) 0.039(3) Uani 1 4 e d . . . 0
H46A H 0.0842 0.0417 0.0885 0.080 Uiso 1 4 e d R . . 0
H46B H 0.1206 0.0089 0.0389 0.080 Uiso 1 4 e d R . . 0
C51 C 0.3449(8) -0.0987(5) 0.0924(3) 0.028(2) Uani 1 4 e d . . . 0
H51A H 0.4087 -0.1333 0.1118 0.080 Uiso 1 4 e d R . . 0
C52 C 0.2117(9) -0.1442(5) 0.0932(4) 0.038(3) Uani 1 4 e d . . . 0
H52A H 0.1460 -0.1182 0.0697 0.080 Uiso 1 4 e d R . . 0
H52B H 0.1864 -0.1394 0.1253 0.080 Uiso 1 4 e d R . . 0
C53 C 0.2241(10) -0.2364(6) 0.0796(4) 0.043(3) Uani 1 4 e d . . . 0
H53A H 0.1421 -0.2643 0.0797 0.080 Uiso 1 4 e d R . . 0
H53B H 0.2879 -0.2622 0.1041 0.080 Uiso 1 4 e d R . . 0
C54 C 0.2682(10) -0.2468(6) 0.0293(4) 0.045(3) Uani 1 4 e d . . . 0
H54A H 0.2009 -0.2255 0.0044 0.080 Uiso 1 4 e d R . . 0
H54B H 0.2802 -0.3047 0.0226 0.080 Uiso 1 4 e d R . . 0
C55 C 0.3946(10) -0.1974(6) 0.0269(4) 0.044(3) Uani 1 4 e d . . . 0
H55A H 0.4182 -0.2016 -0.0055 0.080 Uiso 1 4 e d R . . 0
H55B H 0.4638 -0.2211 0.0500 0.080 Uiso 1 4 e d R . . 0
C56 C 0.3772(9) -0.1048(6) 0.0406(3) 0.036(3) Uani 1 4 e d . . . 0
H56A H 0.4548 -0.0735 0.0377 0.080 Uiso 1 4 e d R . . 0
H56B H 0.3058 -0.0816 0.0183 0.080 Uiso 1 4 e d R . . 0
F1 F 0.5639(10) -0.2660(6) 0.1518(3) 0.171(5) Uani 1 4 e d D . . 0
F2 F 0.5897(8) -0.3532(6) 0.2124(3) 0.165(4) Uani 1 4 e d D . . 0
F3 F 0.4133(10) -0.2786(7) 0.1966(4) 0.190(5) Uani 1 4 e d D . . 0
B1 B 0.5057(10) -0.3184(6) 0.1780(4) 0.062(14) Uiso 0.49(6) 4 e d PD A 1 0
F4 F 0.4489(14) -0.3775(8) 0.1491(5) 0.180 Uiso 0.49(6) 4 e d PD A 1 0
B1' B 0.5399(10) -0.2811(6) 0.1967(4) 0.069(15) Uiso 0.51(6) 4 e d PD A 2 0
F4' F 0.5928(16) -0.2222(8) 0.2266(5) 0.180 Uiso 0.51(6) 4 e d PD A 2 0
O101 O 0.264(6) 0.499(2) 0.0781(15) 0.317(15) Uiso 0.50 4 e d PG . . 0
C102 C 0.335(4) 0.477(3) 0.036(3) 0.317(15) Uiso 0.50 4 e d PG . . 2
C103 C 0.241(8) 0.431(3) -0.0016(15) 0.317(15) Uiso 0.50 4 e d PG . . 2
C104 C 0.112(6) 0.425(3) 0.017(3) 0.317(15) Uiso 0.50 4 e d PG . . 2
C105 C 0.126(5) 0.467(4) 0.066(2) 0.317(15) Uiso 0.50 4 e d PG . . 2

loop_
_atom_site_aniso_label
_atom_site_aniso_U_11
_atom_site_aniso_U_22
_atom_site_aniso_U_33
_atom_site_aniso_U_23
_atom_site_aniso_U_13
_atom_site_aniso_U_12
Rh1 0.0183(4) 0.0345(4) 0.0346(4) -0.0067(5) 0.0033(3) -0.0054(4)
P1 0.0231(16) 0.0368(15) 0.0341(15) -0.0013(13) 0.0022(14) -0.0043(12)
P2 0.0256(16) 0.0338(14) 0.0276(14) -0.0013(13) 0.0022(13) -0.0048(12)
N1 0.020(5) 0.050(6) 0.048(6) -0.013(5) 0.011(5) -0.001(5)
C1 0.025(6) 0.048(7) 0.032(6) -0.013(5) 0.000(6) 0.005(6)
C2 0.038(8) 0.041(7) 0.044(7) -0.004(6) -0.004(6) 0.010(5)
C3 0.039(8) 0.053(8) 0.064(8) -0.010(7) -0.005(7) 0.011(6)
C4 0.024(7) 0.066(8) 0.053(7) -0.022(7) 0.007(6) 0.007(6)
C5 0.024(6) 0.056(8) 0.029(6) -0.006(6) 0.007(5) -0.018(6)
C6 0.015(6) 0.042(6) 0.033(6) 0.000(6) 0.009(5) -0.001(5)
C7 0.038(7) 0.046(7) 0.026(6) -0.003(5) 0.001(6) -0.016(5)
C8 0.063(9) 0.065(8) 0.047(8) 0.011(7) 0.004(7) -0.032(7)
C9 0.061(9) 0.088(10) 0.037(7) -0.018(8) 0.032(7) -0.026(7)
C10 0.032(6) 0.068(9) 0.051(8) -0.006(7) 0.006(6) -0.009(6)
C11 0.028(6) 0.070(8) 0.034(6) -0.022(7) -0.005(5) -0.004(6)
C12 0.029(7) 0.060(7) 0.058(8) -0.013(7) 0.021(6) 0.001(5)
C13 0.015(6) 0.077(8) 0.042(6) -0.005(7) 0.009(6) -0.009(6)
C14 0.034(7) 0.049(7) 0.058(7) -0.009(7) 0.002(6) 0.011(6)
C15 0.027(7) 0.046(7) 0.080(9) 0.003(7) 0.007(7) 0.004(5)
C16 0.037(7) 0.050(7) 0.051(6) 0.022(6) -0.004(6) 0.005(6)
C17 0.023(6) 0.055(6) 0.056(6) 0.002(7) 0.003(6) 0.004(6)
C21 0.039(7) 0.038(6) 0.051(7) -0.002(5) 0.003(7) -0.019(5)
C22 0.055(8) 0.050(7) 0.036(6) 0.004(6) 0.005(6) -0.019(6)
C23 0.140(15) 0.086(10) 0.068(9) 0.003(8) 0.008(11) -0.053(10)
C24 0.165(19) 0.141(15) 0.096(13) -0.004(11) 0.039(13) -0.101(14)
C25 0.126(13) 0.106(11) 0.067(9) -0.005(9) 0.004(10) -0.096(10)
C26 0.091(11) 0.083(10) 0.074(9) -0.004(8) 0.001(9) -0.037(8)
C31 0.035(6) 0.024(5) 0.031(6) -0.008(5) -0.001(5) 0.000(5)
C32 0.055(7) 0.037(6) 0.038(6) -0.002(5) 0.010(6) 0.009(5)
C33 0.077(9) 0.042(7) 0.049(7) 0.003(6) 0.006(7) 0.001(6)
C34 0.093(10) 0.058(8) 0.033(6) -0.009(6) 0.015(7) 0.020(7)
C35 0.075(9) 0.045(7) 0.037(6) 0.007(5) -0.001(6) 0.022(6)
C36 0.039(7) 0.051(7) 0.044(6) -0.005(6) 0.001(6) -0.004(5)
C41 0.022(6) 0.040(6) 0.025(5) 0.002(5) -0.001(5) -0.002(4)
C42 0.040(7) 0.034(6) 0.033(6) 0.002(5) 0.006(6) -0.005(5)
C43 0.047(8) 0.051(7) 0.049(7) 0.016(6) 0.006(7) -0.005(6)
C44 0.048(8) 0.049(7) 0.036(6) 0.016(6) -0.008(6) -0.005(6)
C45 0.030(7) 0.055(7) 0.058(7) -0.008(6) -0.009(6) 0.005(6)
C46 0.023(6) 0.045(6) 0.048(6) 0.008(6) 0.000(5) -0.002(5)
C51 0.017(6) 0.039(6) 0.029(6) -0.003(5) 0.005(5) -0.009(5)
C52 0.029(6) 0.037(6) 0.048(6) -0.005(5) 0.003(6) -0.010(5)
C53 0.040(7) 0.043(7) 0.045(7) -0.001(6) 0.004(6) -0.007(5)
C54 0.046(7) 0.028(6) 0.059(8) -0.013(6) -0.001(7) -0.003(5)
C55 0.033(7) 0.053(7) 0.048(7) -0.006(6) 0.011(6) -0.012(5)
C56 0.030(6) 0.043(6) 0.037(6) -0.007(5) 0.009(6) -0.009(5)
F1 0.175(11) 0.177(10) 0.160(9) 0.092(8) 0.019(8) -0.028(8)
F2 0.123(8) 0.194(10) 0.162(9) 0.110(8) -0.030(7) 0.015(7)
F3 0.199(13) 0.205(11) 0.177(10) 0.072(9) 0.060(10) 0.104(10)

loop_
_atom_type_symbol
_atom_type_description
_atom_type_scat_dispersion_real
_atom_type_scat_dispersion_imag
_atom_type_scat_source
C C 0.0033 0.0016 'International Tables Vol C Tables 4.2.6.8 and 6.1.1.4'
H H 0.0000 0.0000 'International Tables Vol C Tables 4.2.6.8 and 6.1.1.4'
B B 0.0013 0.0007 'International Tables Vol C Tables 4.2.6.8 and 6.1.1.4'
N N 0.0061 0.0033 'International Tables Vol C Tables 4.2.6.8 and 6.1.1.4'
F F 0.0171 0.0103 'International Tables Vol C Tables 4.2.6.8 and 6.1.1.4'
P P 0.1023 0.0942 'International Tables Vol C Tables 4.2.6.8 and 6.1.1.4'
Rh Rh -1.1178 0.9187 'International Tables Vol C Tables 4.2.6.8 and 6.1.1.4'
O O 0.0106 0.0060 'International Tables Vol C Tables 4.2.6.8 and 6.1.1.4'

loop_
_geom_angle_atom_site_label_1
_geom_angle_atom_site_label_2
_geom_angle_atom_site_label_3
_geom_angle
_geom_angle_site_symmetry_1
_geom_angle_site_symmetry_3
_geom_angle_publ_flag
C12 Rh1 C14 64.8(4) . . ?
C12 Rh1 C15 77.0(4) . . ?
C14 Rh1 C15 35.8(4) . . ?
C12 Rh1 C11 36.5(3) . . ?
C14 Rh1 C11 77.6(4) . . ?
C15 Rh1 C11 66.5(4) . . ?
C12 Rh1 P2 157.6(3) . . ?
C14 Rh1 P2 99.8(3) . . ?
C15 Rh1 P2 100.3(3) . . ?
C11 Rh1 P2 161.0(3) . . ?
C12 Rh1 P1 101.7(3) . . ?
C14 Rh1 P1 166.2(3) . . ?
C15 Rh1 P1 148.1(3) . . ?
C11 Rh1 P1 93.2(3) . . ?
P2 Rh1 P1 92.19(9) . . ?
C21 P1 C1 101.1(5) . . ?
C21 P1 C31 104.8(4) . . ?
C1 P1 C31 105.3(4) . . ?
C21 P1 Rh1 113.0(4) . . ?
C1 P1 Rh1 120.6(3) . . ?
C31 P1 Rh1 110.6(3) . . ?
C6 P2 C51 104.2(4) . . ?
C6 P2 C41 109.0(4) . . ?
C51 P2 C41 107.9(4) . . ?
C6 P2 Rh1 104.0(3) . . ?
C51 P2 Rh1 117.1(3) . . ?
C41 P2 Rh1 113.9(3) . . ?
C4 N1 C1 107.2(9) . . ?
C4 N1 C5 124.9(9) . . ?
C1 N1 C5 127.9(8) . . ?
N1 C1 C2 108.0(9) . . ?
N1 C1 P1 124.1(7) . . ?
C2 C1 P1 127.8(8) . . ?
C3 C2 C1 106.6(10) . . ?
C3 C2 H2A 126.8 . . ?
C1 C2 H2A 126.5 . . ?
C4 C3 C2 109.3(10) . . ?
C4 C3 H3A 124.8 . . ?
C2 C3 H3A 125.8 . . ?
C3 C4 N1 108.9(10) . . ?
C3 C4 H4A 126.4 . . ?
N1 C4 H4A 124.6 . . ?
C6 C5 C10 123.3(10) . . ?
C6 C5 N1 123.3(9) . . ?
C10 C5 N1 113.5(10) . . ?
C5 C6 C7 116.7(9) . . ?
C5 C6 P2 125.6(8) . . ?
C7 C6 P2 117.3(8) . . ?
C8 C7 C6 120.3(10) . . ?
C8 C7 H7A 120.2 . . ?
C6 C7 H7A 119.6 . . ?
C9 C8 C7 120.4(11) . . ?
C9 C8 H8A 119.9 . . ?
C7 C8 H8A 119.8 . . ?
C10 C9 C8 120.4(10) . . ?
C10 C9 H9A 119.8 . . ?
C8 C9 H9A 119.8 . . ?
C9 C10 C5 118.5(11) . . ?
C9 C10 H10A 121.1 . . ?
C5 C10 H10A 120.4 . . ?
C12 C11 C16 103.8(9) . . ?
C12 C11 Rh1 70.1(6) . . ?
C16 C11 Rh1 94.8(6) . . ?
C12 C11 H11A 124.8 . . ?
C16 C11 H11A 124.6 . . ?
Rh1 C11 H11A 123.8 . . ?
C11 C12 C13 108.8(9) . . ?
C11 C12 Rh1 73.4(6) . . ?
C13 C12 Rh1 97.4(6) . . ?
C11 C12 H12A 121.9 . . ?
C13 C12 H12A 121.8 . . ?
Rh1 C12 H12A 121.6 . . ?
C12 C13 C14 100.4(8) . . ?
C12 C13 C17 101.0(8) . . ?
C14 C13 C17 99.2(8) . . ?
C12 C13 H13A 118.0 . . ?
C14 C13 H13A 117.7 . . ?
C17 C13 H13A 117.1 . . ?
C15 C14 C13 108.4(9) . . ?
C15 C14 Rh1 72.6(7) . . ?
C13 C14 Rh1 97.1(7) . . ?
C15 C14 H14A 122.2 . . ?
C13 C14 H14A 122.3 . . ?
Rh1 C14 H14A 121.9 . . ?
C14 C15 C16 105.8(9) . . ?
C14 C15 Rh1 71.6(6) . . ?
C16 C15 Rh1 96.6(6) . . ?
C14 C15 H15A 123.7 . . ?
C16 C15 H15A 123.2 . . ?
Rh1 C15 H15A 122.6 . . ?
C17 C16 C15 100.2(8) . . ?
C17 C16 C11 101.1(8) . . ?
C15 C16 C11 101.9(7) . . ?
C17 C16 H16A 117.2 . . ?
C15 C16 H16A 117.1 . . ?
C11 C16 H16A 116.6 . . ?
C16 C17 C13 93.2(7) . . ?
C16 C17 H17A 113.4 . . ?
C13 C17 H17A 113.9 . . ?
C16 C17 H17B 112.5 . . ?
C13 C17 H17B 112.5 . . ?
H17A C17 H17B 110.4 . . ?
C26 C21 C22 115.2(9) . . ?
C26 C21 P1 116.8(8) . . ?
C22 C21 P1 110.0(6) . . ?
C26 C21 H21A 102.9 . . ?
C22 C21 H21A 104.8 . . ?
P1 C21 H21A 105.7 . . ?
C23 C22 C21 112.6(9) . . ?
C23 C22 H22A 110.3 . . ?
C21 C22 H22A 109.6 . . ?
C23 C22 H22B 108.2 . . ?
C21 C22 H22B 107.8 . . ?
H22A C22 H22B 108.2 . . ?
C24 C23 C22 116.4(12) . . ?
C24 C23 H23A 106.0 . . ?
C22 C23 H23A 107.1 . . ?
C24 C23 H23B 110.3 . . ?
C22 C23 H23B 109.1 . . ?
H23A C23 H23B 107.5 . . ?
C23 C24 C25 113.6(14) . . ?
C23 C24 H24A 110.0 . . ?
C25 C24 H24A 110.2 . . ?
C23 C24 H24B 106.8 . . ?
C25 C24 H24B 108.0 . . ?
H24A C24 H24B 108.0 . . ?
C24 C25 C26 109.9(10) . . ?
C24 C25 H25A 108.8 . . ?
C26 C25 H25A 108.2 . . ?
C24 C25 H25B 110.7 . . ?
C26 C25 H25B 110.7 . . ?
H25A C25 H25B 108.5 . . ?
C21 C26 C25 111.5(10) . . ?
C21 C26 H26A 106.3 . . ?
C25 C26 H26A 107.9 . . ?
C21 C26 H26B 111.1 . . ?
C25 C26 H26B 111.4 . . ?
H26A C26 H26B 108.3 . . ?
C36 C31 C32 111.7(8) . . ?
C36 C31 P1 113.3(6) . . ?
C32 C31 P1 113.3(6) . . ?
C36 C31 H31A 105.6 . . ?
C32 C31 H31A 105.7 . . ?
P1 C31 H31A 106.4 . . ?
C31 C32 C33 111.2(8) . . ?
C31 C32 H32A 108.0 . . ?
C33 C32 H32A 108.5 . . ?
C31 C32 H32B 110.2 . . ?
C33 C32 H32B 110.5 . . ?
H32A C32 H32B 108.2 . . ?
C34 C33 C32 110.2(8) . . ?
C34 C33 H33A 110.6 . . ?
C32 C33 H33A 110.5 . . ?
C34 C33 H33B 108.0 . . ?
C32 C33 H33B 108.9 . . ?
H33A C33 H33B 108.5 . . ?
C33 C34 C35 111.2(9) . . ?
C33 C34 H34A 107.1 . . ?
C35 C34 H34A 108.1 . . ?
C33 C34 H34B 110.8 . . ?
C35 C34 H34B 111.6 . . ?
H34A C34 H34B 107.9 . . ?
C34 C35 C36 110.5(8) . . ?
C34 C35 H35A 108.9 . . ?
C36 C35 H35A 110.4 . . ?
C34 C35 H35B 108.9 . . ?
C36 C35 H35B 109.6 . . ?
H35A C35 H35B 108.4 . . ?
C31 C36 C35 111.0(8) . . ?
C31 C36 H36A 109.5 . . ?
C35 C36 H36A 110.1 . . ?
C31 C36 H36B 108.2 . . ?
C35 C36 H36B 109.6 . . ?
H36A C36 H36B 108.4 . . ?
C42 C41 C46 111.2(7) . . ?
C42 C41 P2 112.9(6) . . ?
C46 C41 P2 116.2(6) . . ?
C42 C41 H41A 105.1 . . ?
C46 C41 H41A 104.7 . . ?
P2 C41 H41A 105.6 . . ?
C41 C42 C43 110.3(8) . . ?
C41 C42 H42A 109.3 . . ?
C43 C42 H42A 108.8 . . ?
C41 C42 H42B 109.5 . . ?
C43 C42 H42B 110.4 . . ?
H42A C42 H42B 108.4 . . ?
C42 C43 C44 111.1(8) . . ?
C42 C43 H43A 110.5 . . ?
C44 C43 H43A 110.3 . . ?
C42 C43 H43B 108.5 . . ?
C44 C43 H43B 108.2 . . ?
H43A C43 H43B 108.2 . . ?
C45 C44 C43 112.1(8) . . ?
C45 C44 H44A 108.3 . . ?
C43 C44 H44A 107.9 . . ?
C45 C44 H44B 110.4 . . ?
C43 C44 H44B 110.1 . . ?
H44A C44 H44B 108.0 . . ?
C44 C45 C46 112.4(9) . . ?
C44 C45 H45A 109.4 . . ?
C46 C45 H45A 109.9 . . ?
C44 C45 H45B 108.4 . . ?
C46 C45 H45B 108.7 . . ?
H45A C45 H45B 108.0 . . ?
C45 C46 C41 109.3(8) . . ?
C45 C46 H46A 110.5 . . ?
C41 C46 H46A 109.5 . . ?
C45 C46 H46B 109.7 . . ?
C41 C46 H46B 109.3 . . ?
H46A C46 H46B 108.6 . . ?
C56 C51 C52 107.7(7) . . ?
C56 C51 P2 114.3(6) . . ?
C52 C51 P2 118.6(7) . . ?
C56 C51 H51A 104.6 . . ?
C52 C51 H51A 104.7 . . ?
P2 C51 H51A 105.5 . . ?
C53 C52 C51 110.0(8) . . ?
C53 C52 H52A 109.5 . . ?
C51 C52 H52A 108.7 . . ?
C53 C52 H52B 110.2 . . ?
C51 C52 H52B 109.9 . . ?
H52A C52 H52B 108.5 . . ?
C54 C53 C52 111.9(8) . . ?
C54 C53 H53A 109.7 . . ?
C52 C53 H53A 110.1 . . ?
C54 C53 H53B 108.4 . . ?
C52 C53 H53B 108.6 . . ?
H53A C53 H53B 108.0 . . ?
C53 C54 C55 110.7(8) . . ?
C53 C54 H54A 108.6 . . ?
C55 C54 H54A 108.3 . . ?
C53 C54 H54B 110.2 . . ?
C55 C54 H54B 110.9 . . ?
H54A C54 H54B 108.1 . . ?
C54 C55 C56 110.7(8) . . ?
C54 C55 H55A 109.9 . . ?
C56 C55 H55A 110.3 . . ?
C54 C55 H55B 108.7 . . ?
C56 C55 H55B 108.8 . . ?
H55A C55 H55B 108.3 . . ?
C51 C56 C55 109.9(8) . . ?
C51 C56 H56A 110.4 . . ?
C55 C56 H56A 110.7 . . ?
C51 C56 H56B 108.4 . . ?
C55 C56 H56B 109.0 . . ?
H56A C56 H56B 108.4 . . ?
B1 F1 B1' 37.0(6) . . ?
B1 F2 B1' 37.0(5) . . ?
B1' F3 B1 37.0(5) . . ?
F2 B1 F1 111.1(7) . . ?
F2 B1 F3 111.5(7) . . ?
F1 B1 F3 108.9(6) . . ?
F2 B1 F4 108.2(7) . . ?
F1 B1 F4 109.6(7) . . ?
F3 B1 F4 107.5(7) . . ?
F3 B1' F2 111.7(7) . . ?
F3 B1' F1 109.0(7) . . ?
F2 B1' F1 110.4(7) . . ?
F3 B1' F4' 107.5(7) . . ?
F2 B1' F4' 109.0(7) . . ?
F1 B1' F4' 109.3(7) . . ?
C105 O101 C102 108.0 . . ?
C103 C102 O101 108.0 . . ?
C102 C103 C104 108.0 . . ?
C105 C104 C103 108.0 . . ?
C104 C105 O101 108.0 . . ?

loop_
_geom_bond_atom_site_label_1
_geom_bond_atom_site_label_2
_geom_bond_distance
_geom_bond_site_symmetry_2
_geom_bond_publ_flag
Rh1 C12 2.178(10) . ?
Rh1 C14 2.182(10) . ?
Rh1 C15 2.194(10) . ?
Rh1 C11 2.220(9) . ?
Rh1 P2 2.320(3) . ?
Rh1 P1 2.348(3) . ?
P1 C21 1.838(9) . ?
P1 C1 1.848(10) . ?
P1 C31 1.865(9) . ?
P2 C6 1.826(10) . ?
P2 C51 1.843(9) . ?
P2 C41 1.854(8) . ?
N1 C4 1.374(12) . ?
N1 C1 1.380(12) . ?
N1 C5 1.470(12) . ?
C1 C2 1.387(12) . ?
C2 C3 1.377(14) . ?
C2 H2A 0.9599 . ?
C3 C4 1.338(14) . ?
C3 H3A 0.9601 . ?
C4 H4A 0.9601 . ?
C5 C6 1.366(13) . ?
C5 C10 1.392(13) . ?
C6 C7 1.394(12) . ?
C7 C8 1.390(14) . ?
C7 H7A 0.9599 . ?
C8 C9 1.374(15) . ?
C8 H8A 0.9603 . ?
C9 C10 1.352(15) . ?
C9 H9A 0.9601 . ?
C10 H10A 0.9598 . ?
C11 C12 1.379(13) . ?
C11 C16 1.572(14) . ?
C11 H11A 0.9597 . ?
C12 C13 1.517(13) . ?
C12 H12A 0.9596 . ?
C13 C14 1.524(14) . ?
C13 C17 1.556(13) . ?
C13 H13A 0.9601 . ?
C14 C15 1.344(14) . ?
C14 H14A 0.9599 . ?
C15 C16 1.545(13) . ?
C15 H15A 0.9604 . ?
C16 C17 1.534(13) . ?
C16 H16A 0.9601 . ?
C17 H17A 0.9601 . ?
C17 H17B 0.9601 . ?
C21 C26 1.467(14) . ?
C21 C22 1.522(13) . ?
C21 H21A 0.9601 . ?
C22 C23 1.508(15) . ?
C22 H22A 0.9600 . ?
C22 H22B 0.9594 . ?
C23 C24 1.385(18) . ?
C23 H23A 0.9598 . ?
C23 H23B 0.9602 . ?
C24 C25 1.528(17) . ?
C24 H24A 0.9600 . ?
C24 H24B 0.9601 . ?
C25 C26 1.559(15) . ?
C25 H25A 0.9600 . ?
C25 H25B 0.9599 . ?
C26 H26A 0.9600 . ?
C26 H26B 0.9592 . ?
C31 C36 1.514(12) . ?
C31 C32 1.521(12) . ?
C31 H31A 0.9602 . ?
C32 C33 1.543(12) . ?
C32 H32A 0.9601 . ?
C32 H32B 0.9600 . ?
C33 C34 1.518(13) . ?
C33 H33A 0.9598 . ?
C33 H33B 0.9600 . ?
C34 C35 1.531(13) . ?
C34 H34A 0.9602 . ?
C34 H34B 0.9601 . ?
C35 C36 1.536(13) . ?
C35 H35A 0.9599 . ?
C35 H35B 0.9601 . ?
C36 H36A 0.9599 . ?
C36 H36B 0.9602 . ?
C41 C42 1.523(12) . ?
C41 C46 1.554(12) . ?
C41 H41A 0.9598 . ?
C42 C43 1.541(12) . ?
C42 H42A 0.9600 . ?
C42 H42B 0.9599 . ?
C43 C44 1.541(13) . ?
C43 H43A 0.9600 . ?
C43 H43B 0.9599 . ?
C44 C45 1.520(13) . ?
C44 H44A 0.9594 . ?
C44 H44B 0.9599 . ?
C45 C46 1.532(12) . ?
C45 H45A 0.9602 . ?
C45 H45B 0.9604 . ?
C46 H46A 0.9600 . ?
C46 H46B 0.9598 . ?
C51 C56 1.512(12) . ?
C51 C52 1.562(12) . ?
C51 H51A 0.9597 . ?
C52 C53 1.537(12) . ?
C52 H52A 0.9598 . ?
C52 H52B 0.9594 . ?
C53 C54 1.528(13) . ?
C53 H53A 0.9597 . ?
C53 H53B 0.9599 . ?
C54 C55 1.539(13) . ?
C54 H54A 0.9598 . ?
C54 H54B 0.9599 . ?
C55 C56 1.551(12) . ?
C55 H55A 0.9598 . ?
C55 H55B 0.9599 . ?
C56 H56A 0.9602 . ?
C56 H56B 0.9599 . ?
F1 B1 1.309(8) . ?
F1 B1' 1.314(8) . ?
F2 B1 1.308(8) . ?
F2 B1' 1.313(8) . ?
F3 B1' 1.309(8) . ?
F3 B1 1.316(8) . ?
B1 F4 1.316(8) . ?
B1' F4' 1.315(8) . ?
O101 C105 1.5000 . ?
O101 C102 1.5000 . ?
C102 C103 1.5000 . ?
C103 C104 1.5000 . ?
C104 C105 1.5000 . ?

loop_
_geom_torsion_atom_site_label_1
_geom_torsion_atom_site_label_2
_geom_torsion_atom_site_label_3
_geom_torsion_atom_site_label_4
_geom_torsion
_geom_torsion_site_symmetry_1
_geom_torsion_site_symmetry_2
_geom_torsion_site_symmetry_3
_geom_torsion_site_symmetry_4
_geom_torsion_publ_flag
C12 Rh1 P1 C21 32.4(5) . . . . ?
C14 Rh1 P1 C21 20.5(13) . . . . ?
C15 Rh1 P1 C21 116.6(6) . . . . ?
C11 Rh1 P1 C21 68.3(5) . . . . ?
P2 Rh1 P1 C21 -129.9(3) . . . . ?
C12 Rh1 P1 C1 151.9(5) . . . . ?
C14 Rh1 P1 C1 140.0(13) . . . . ?
C15 Rh1 P1 C1 -123.9(7) . . . . ?
C11 Rh1 P1 C1 -172.2(5) . . . . ?
P2 Rh1 P1 C1 -10.3(4) . . . . ?
C12 Rh1 P1 C31 -84.7(5) . . . . ?
C14 Rh1 P1 C31 -96.6(13) . . . . ?
C15 Rh1 P1 C31 -0.5(7) . . . . ?
C11 Rh1 P1 C31 -48.9(4) . . . . ?
P2 Rh1 P1 C31 113.0(3) . . . . ?
C12 Rh1 P2 C6 173.7(8) . . . . ?
C14 Rh1 P2 C6 129.2(5) . . . . ?
C15 Rh1 P2 C6 92.9(5) . . . . ?
C11 Rh1 P2 C6 48.9(9) . . . . ?
P1 Rh1 P2 C6 -57.7(3) . . . . ?
C12 Rh1 P2 C51 59.4(8) . . . . ?
C14 Rh1 P2 C51 14.9(5) . . . . ?
C15 Rh1 P2 C51 -21.5(5) . . . . ?
C11 Rh1 P2 C51 -65.4(9) . . . . ?
P1 Rh1 P2 C51 -172.0(3) . . . . ?
C12 Rh1 P2 C41 -67.8(8) . . . . ?
C14 Rh1 P2 C41 -112.3(5) . . . . ?
C15 Rh1 P2 C41 -148.6(5) . . . . ?
C11 Rh1 P2 C41 167.4(9) . . . . ?
P1 Rh1 P2 C41 60.8(3) . . . . ?
C4 N1 C1 C2 -2.3(11) . . . . ?
C5 N1 C1 C2 179.1(8) . . . . ?
C4 N1 C1 P1 -178.9(7) . . . . ?
C5 N1 C1 P1 2.5(14) . . . . ?
C21 P1 C1 N1 179.2(8) . . . . ?
C31 P1 C1 N1 -71.9(9) . . . . ?
Rh1 P1 C1 N1 53.9(9) . . . . ?
C21 P1 C1 C2 3.3(10) . . . . ?
C31 P1 C1 C2 112.2(9) . . . . ?
Rh1 P1 C1 C2 -122.0(8) . . . . ?
N1 C1 C2 C3 2.5(11) . . . . ?
P1 C1 C2 C3 178.9(8) . . . . ?
C1 C2 C3 C4 -1.7(12) . . . . ?
C2 C3 C4 N1 0.3(13) . . . . ?
C1 N1 C4 C3 1.3(12) . . . . ?
C5 N1 C4 C3 179.9(9) . . . . ?
C4 N1 C5 C6 121.0(11) . . . . ?
C1 N1 C5 C6 -60.6(13) . . . . ?
C4 N1 C5 C10 -58.5(12) . . . . ?
C1 N1 C5 C10 119.9(10) . . . . ?
C10 C5 C6 C7 -7.4(13) . . . . ?
N1 C5 C6 C7 173.1(8) . . . . ?
C10 C5 C6 P2 179.4(7) . . . . ?
N1 C5 C6 P2 -0.1(13) . . . . ?
C51 P2 C6 C5 -152.0(8) . . . . ?
C41 P2 C6 C5 -37.1(9) . . . . ?
Rh1 P2 C6 C5 84.8(8) . . . . ?
C51 P2 C6 C7 34.8(8) . . . . ?
C41 P2 C6 C7 149.8(7) . . . . ?
Rh1 P2 C6 C7 -88.4(7) . . . . ?
C5 C6 C7 C8 6.5(13) . . . . ?
P2 C6 C7 C8 -179.7(7) . . . . ?
C6 C7 C8 C9 -1.1(15) . . . . ?
C7 C8 C9 C10 -4.0(16) . . . . ?
C8 C9 C10 C5 3.3(16) . . . . ?
C6 C5 C10 C9 2.6(14) . . . . ?
N1 C5 C10 C9 -177.9(9) . . . . ?
C14 Rh1 C11 C12 64.2(7) . . . . ?
C15 Rh1 C11 C12 100.1(7) . . . . ?
P2 Rh1 C11 C12 148.2(7) . . . . ?
P1 Rh1 C11 C12 -105.3(6) . . . . ?
C12 Rh1 C11 C16 -102.9(9) . . . . ?
C14 Rh1 C11 C16 -38.7(6) . . . . ?
C15 Rh1 C11 C16 -2.8(6) . . . . ?
P2 Rh1 C11 C16 45.3(12) . . . . ?
P1 Rh1 C11 C16 151.7(6) . . . . ?
C16 C11 C12 C13 -2.2(10) . . . . ?
Rh1 C11 C12 C13 -92.3(7) . . . . ?
C16 C11 C12 Rh1 90.1(6) . . . . ?
C14 Rh1 C12 C11 -103.6(7) . . . . ?
C15 Rh1 C12 C11 -67.9(7) . . . . ?
P2 Rh1 C12 C11 -153.4(6) . . . . ?
P1 Rh1 C12 C11 79.5(6) . . . . ?
C14 Rh1 C12 C13 3.9(6) . . . . ?
C15 Rh1 C12 C13 39.6(6) . . . . ?
C11 Rh1 C12 C13 107.5(9) . . . . ?
P2 Rh1 C12 C13 -45.9(11) . . . . ?
P1 Rh1 C12 C13 -173.0(6) . . . . ?
C11 C12 C13 C14 69.8(10) . . . . ?
Rh1 C12 C13 C14 -5.1(8) . . . . ?
C11 C12 C13 C17 -31.8(10) . . . . ?
Rh1 C12 C13 C17 -106.8(7) . . . . ?
C12 C13 C14 C15 -68.9(11) . . . . ?
C17 C13 C14 C15 34.2(11) . . . . ?
C12 C13 C14 Rh1 5.1(8) . . . . ?
C17 C13 C14 Rh1 108.2(7) . . . . ?
C12 Rh1 C14 C15 103.2(7) . . . . ?
C11 Rh1 C14 C15 66.9(7) . . . . ?
P2 Rh1 C14 C15 -93.9(6) . . . . ?
P1 Rh1 C14 C15 116.1(12) . . . . ?
C12 Rh1 C14 C13 -3.8(6) . . . . ?
C15 Rh1 C14 C13 -107.1(9) . . . . ?
C11 Rh1 C14 C13 -40.2(7) . . . . ?
P2 Rh1 C14 C13 159.0(6) . . . . ?
P1 Rh1 C14 C13 9.1(17) . . . . ?
C13 C14 C15 C16 0.0(11) . . . . ?
Rh1 C14 C15 C16 -91.8(7) . . . . ?
C13 C14 C15 Rh1 91.8(8) . . . . ?
C12 Rh1 C15 C14 -64.7(7) . . . . ?
C11 Rh1 C15 C14 -101.6(7) . . . . ?
P2 Rh1 C15 C14 92.6(6) . . . . ?
P1 Rh1 C15 C14 -156.0(5) . . . . ?
C12 Rh1 C15 C16 39.8(7) . . . . ?
C14 Rh1 C15 C16 104.5(9) . . . . ?
C11 Rh1 C15 C16 2.9(6) . . . . ?
P2 Rh1 C15 C16 -162.9(6) . . . . ?
P1 Rh1 C15 C16 -51.5(9) . . . . ?
C14 C15 C16 C17 -34.9(10) . . . . ?
Rh1 C15 C16 C17 -107.6(7) . . . . ?
C14 C15 C16 C11 68.9(10) . . . . ?
Rh1 C15 C16 C11 -3.8(8) . . . . ?
C12 C11 C16 C17 36.1(9) . . . . ?
Rh1 C11 C16 C17 106.8(6) . . . . ?
C12 C11 C16 C15 -66.9(10) . . . . ?
Rh1 C11 C16 C15 3.8(8) . . . . ?
C15 C16 C17 C13 52.3(8) . . . . ?
C11 C16 C17 C13 -52.1(8) . . . . ?
C12 C13 C17 C16 50.7(9) . . . . ?
C14 C13 C17 C16 -51.9(9) . . . . ?
C1 P1 C21 C26 147.6(9) . . . . ?
C31 P1 C21 C26 38.3(10) . . . . ?
Rh1 P1 C21 C26 -82.1(9) . . . . ?
C1 P1 C21 C22 -78.6(8) . . . . ?
C31 P1 C21 C22 172.1(7) . . . . ?
Rh1 P1 C21 C22 51.6(8) . . . . ?
C26 C21 C22 C23 -43.1(15) . . . . ?
P1 C21 C22 C23 -177.6(10) . . . . ?
C21 C22 C23 C24 44.8(18) . . . . ?
C22 C23 C24 C25 -52(2) . . . . ?
C23 C24 C25 C26 55(2) . . . . ?
C22 C21 C26 C25 48.4(15) . . . . ?
P1 C21 C26 C25 179.8(9) . . . . ?
C24 C25 C26 C21 -52.2(18) . . . . ?
C21 P1 C31 C36 -159.4(7) . . . . ?
C1 P1 C31 C36 94.4(8) . . . . ?
Rh1 P1 C31 C36 -37.4(8) . . . . ?
C21 P1 C31 C32 71.9(8) . . . . ?
C1 P1 C31 C32 -34.3(8) . . . . ?
Rh1 P1 C31 C32 -166.0(6) . . . . ?
C36 C31 C32 C33 55.4(11) . . . . ?
P1 C31 C32 C33 -175.1(7) . . . . ?
C31 C32 C33 C34 -55.8(12) . . . . ?
C32 C33 C34 C35 56.9(12) . . . . ?
C33 C34 C35 C36 -57.3(12) . . . . ?
C32 C31 C36 C35 -55.4(11) . . . . ?
P1 C31 C36 C35 175.1(7) . . . . ?
C34 C35 C36 C31 55.9(12) . . . . ?
C6 P2 C41 C42 167.8(6) . . . . ?
C51 P2 C41 C42 -79.6(7) . . . . ?
Rh1 P2 C41 C42 52.2(7) . . . . ?
C6 P2 C41 C46 -62.0(8) . . . . ?
C51 P2 C41 C46 50.6(8) . . . . ?
Rh1 P2 C41 C46 -177.6(6) . . . . ?
C46 C41 C42 C43 58.6(10) . . . . ?
P2 C41 C42 C43 -168.7(6) . . . . ?
C41 C42 C43 C44 -55.6(11) . . . . ?
C42 C43 C44 C45 53.3(12) . . . . ?
C43 C44 C45 C46 -54.0(11) . . . . ?
C44 C45 C46 C41 55.4(10) . . . . ?
C42 C41 C46 C45 -58.0(10) . . . . ?
P2 C41 C46 C45 171.0(7) . . . . ?
C6 P2 C51 C56 170.9(7) . . . . ?
C41 P2 C51 C56 55.1(8) . . . . ?
Rh1 P2 C51 C56 -75.0(7) . . . . ?
C6 P2 C51 C52 42.0(8) . . . . ?
C41 P2 C51 C52 -73.7(8) . . . . ?
Rh1 P2 C51 C52 156.2(6) . . . . ?
C56 C51 C52 C53 61.0(10) . . . . ?
P2 C51 C52 C53 -167.1(6) . . . . ?
C51 C52 C53 C54 -57.1(10) . . . . ?
C52 C53 C54 C55 53.6(11) . . . . ?
C53 C54 C55 C56 -54.3(11) . . . . ?
C52 C51 C56 C55 -62.4(10) . . . . ?
P2 C51 C56 C55 163.4(6) . . . . ?
C54 C55 C56 C51 60.2(10) . . . . ?
B1' F2 B1 F1 61.4(7) . . . . ?
B1' F2 B1 F3 -60.2(7) . . . . ?
B1' F2 B1 F4 -178.2(10) . . . . ?
B1' F1 B1 F2 -61.4(7) . . . . ?
B1' F1 B1 F3 61.8(7) . . . . ?
B1' F1 B1 F4 179.1(10) . . . . ?
B1' F3 B1 F2 60.6(7) . . . . ?
B1' F3 B1 F1 -62.3(7) . . . . ?
B1' F3 B1 F4 179.1(10) . . . . ?
B1 F3 B1' F2 -60.4(7) . . . . ?
B1 F3 B1' F1 61.9(7) . . . . ?
B1 F3 B1' F4' -179.8(10) . . . . ?
B1 F2 B1' F3 60.8(7) . . . . ?
B1 F2 B1' F1 -60.6(7) . . . . ?
B1 F2 B1' F4' 179.4(10) . . . . ?
B1 F1 B1' F3 -62.4(7) . . . . ?
B1 F1 B1' F2 60.6(7) . . . . ?
B1 F1 B1' F4' -179.6(10) . . . . ?
C105 O101 C102 C103 0.0 . . . . ?
O101 C102 C103 C104 0.0 . . . . ?
C102 C103 C104 C105 0.0 . . . . ?
C103 C104 C105 O101 0.0 . . . . ?
C102 O101 C105 C104 0.0 . . . . ?
